data_4063656
loop_
_publ_author_name
'Chen, Dafa'
'Zhang, Congying'
'Xu, Shansheng'
'Song, Haibin'
'Wang, Baiquan'

_publ_section_title
;
 Reactions of a Trinuclear Ruthenium Complex Derived from
 3-(2-Pyridyl)indene with Diphenylacetylene and Phenylacetylene: Insertion
 of Alkynes into the Ru&#x2212;C bond
;
_journal_issue 4
_journal_name_full Organometallics
_journal_page_first 676
_journal_paper_doi 10.1021/om1008007
_journal_volume 30
_journal_year 2011
_chemical_formula_moiety 'C59 H41 Cl2 N O2 Ru2'
_chemical_formula_sum 'C59 H41 Cl2 N O2 Ru2'
_chemical_formula_weight 1068.97
_chemical_name_systematic
; 
 ? 
;
_space_group_IT_number 2
_symmetry_cell_setting triclinic
_symmetry_space_group_name_Hall '-P 1'
_symmetry_space_group_name_H-M 'P -1'
_atom_sites_solution_hydrogens geom
_atom_sites_solution_primary direct
_atom_sites_solution_secondary difmap
_audit_creation_method SHELXL-97
_cell_angle_alpha 100.362(3)
_cell_angle_beta 91.551(3)
_cell_angle_gamma 90.523(3)
_cell_formula_units_Z 2
_cell_length_a 11.7745(17)
_cell_length_b 12.896(2)
_cell_length_c 15.508(2)
_cell_measurement_reflns_used 7486
_cell_measurement_temperature 113(2)
_cell_measurement_theta_max 28.7
_cell_measurement_theta_min 1.6
_cell_volume 2315.3(6)
_computing_cell_refinement CrystalClear
_computing_data_collection CrystalClear
_computing_data_reduction CrystalClear
_computing_publication_material 'CrystalStructure 3.7.0'
_computing_structure_refinement 'SHELXL-97 (Sheldrick, 1997)'
_computing_structure_solution 'SHELXS-97 (Sheldrick, 1990)'
_diffrn_ambient_temperature 113(2)
_diffrn_detector_area_resol_mean 14.63
_diffrn_measured_fraction_theta_full 0.994
_diffrn_measured_fraction_theta_max 0.994
_diffrn_measurement_device_type 'Rigaku Saturn'
_diffrn_measurement_method \w
_diffrn_radiation_monochromator confocal
_diffrn_radiation_source 'Rotating anode'
_diffrn_radiation_type MoK\a
_diffrn_radiation_wavelength 0.71070
_diffrn_reflns_av_R_equivalents 0.0308
_diffrn_reflns_av_sigmaI/netI 0.0413
_diffrn_reflns_limit_h_max 15
_diffrn_reflns_limit_h_min -15
_diffrn_reflns_limit_k_max 16
_diffrn_reflns_limit_k_min -16
_diffrn_reflns_limit_l_max 20
_diffrn_reflns_limit_l_min -20
_diffrn_reflns_number 29194
_diffrn_reflns_theta_full 27.86
_diffrn_reflns_theta_max 27.86
_diffrn_reflns_theta_min 1.73
_exptl_absorpt_coefficient_mu 0.814
_exptl_absorpt_correction_T_max 0.9230
_exptl_absorpt_correction_T_min 0.8808
_exptl_absorpt_correction_type multi-scan
_exptl_absorpt_process_details CrystalClear
_exptl_crystal_colour orange
_exptl_crystal_density_diffrn 1.533
_exptl_crystal_density_method 'not measured'
_exptl_crystal_description block
_exptl_crystal_F_000 1080
_exptl_crystal_size_max 0.16
_exptl_crystal_size_mid 0.14
_exptl_crystal_size_min 0.10
_refine_diff_density_max 0.608
_refine_diff_density_min -0.750
_refine_diff_density_rms 0.099
_refine_ls_extinction_method none
_refine_ls_goodness_of_fit_ref 1.034
_refine_ls_hydrogen_treatment constr
_refine_ls_matrix_type full
_refine_ls_number_parameters 614
_refine_ls_number_reflns 10951
_refine_ls_number_restraints 42
_refine_ls_restrained_S_all 1.086
_refine_ls_R_factor_all 0.0405
_refine_ls_R_factor_gt 0.0350
_refine_ls_shift/su_max 0.001
_refine_ls_shift/su_mean 0.000
_refine_ls_structure_factor_coef Fsqd
_refine_ls_weighting_details 'calc w=1/[\s^2^(Fo^2^)+(0.0388P)^2^+1.5133P] where P=(Fo^2^+2Fc^2^)/3'
_refine_ls_weighting_scheme calc
_refine_ls_wR_factor_gt 0.0795
_refine_ls_wR_factor_ref 0.0829
_reflns_number_gt 9842
_reflns_number_total 10951
_reflns_threshold_expression >2sigma(I)
_cod_data_source_file om1008007_si_001.cif
_cod_data_source_block R070807c
_cod_database_code 4063656

loop_
_symmetry_equiv_pos_as_xyz
'x, y, z'
'-x, -y, -z'

loop_
_atom_site_label
_atom_site_type_symbol
_atom_site_fract_x
_atom_site_fract_y
_atom_site_fract_z
_atom_site_U_iso_or_equiv
_atom_site_adp_type
_atom_site_occupancy
_atom_site_symmetry_multiplicity
_atom_site_calc_flag
_atom_site_refinement_flags
_atom_site_disorder_assembly
_atom_site_disorder_group
Ru1 Ru 0.698559(16) 0.370332(15) 0.306767(12) 0.01397(6) Uani 1 1 d . . .
Ru2 Ru 0.661684(16) 0.192973(15) 0.191090(12) 0.01359(6) Uani 1 1 d . . .
N1 N 0.55064(17) 0.26123(16) 0.10772(13) 0.0156(4) Uani 1 1 d . . .
O1 O 0.90972(17) 0.42324(17) 0.42321(14) 0.0360(5) Uani 1 1 d . . .
O2 O 0.65133(16) -0.02069(15) 0.07568(13) 0.0270(4) Uani 1 1 d . . .
C1 C 0.5180(2) 0.2181(2) 0.02496(16) 0.0184(5) Uani 1 1 d . . .
H1 H 0.5448 0.1502 0.0005 0.022 Uiso 1 1 calc R . .
C2 C 0.4466(2) 0.2696(2) -0.02579(16) 0.0226(6) Uani 1 1 d . . .
H2 H 0.4251 0.2373 -0.0840 0.027 Uiso 1 1 calc R . .
C3 C 0.4071(2) 0.3683(2) 0.00936(17) 0.0230(6) Uani 1 1 d . . .
H3 H 0.3588 0.4051 -0.0245 0.028 Uiso 1 1 calc R . .
C4 C 0.4391(2) 0.4127(2) 0.09469(17) 0.0197(5) Uani 1 1 d . . .
H4 H 0.4128 0.4805 0.1201 0.024 Uiso 1 1 calc R . .
C5 C 0.5102(2) 0.35736(19) 0.14303(15) 0.0151(5) Uani 1 1 d . . .
C6 C 0.5405(2) 0.39932(19) 0.23577(15) 0.0149(5) Uani 1 1 d . . .
C7 C 0.51099(19) 0.34985(19) 0.30918(15) 0.0149(5) Uani 1 1 d . . .
C8 C 0.5437(2) 0.41988(19) 0.38779(16) 0.0170(5) Uani 1 1 d . . .
H8 H 0.5367 0.4064 0.4457 0.020 Uiso 1 1 calc R . .
C9 C 0.5893(2) 0.51525(19) 0.36426(16) 0.0169(5) Uani 1 1 d . . .
C10 C 0.6312(2) 0.6128(2) 0.41423(18) 0.0227(5) Uani 1 1 d . . .
H10 H 0.6408 0.6213 0.4761 0.027 Uiso 1 1 calc R . .
C11 C 0.6571(2) 0.6934(2) 0.37196(19) 0.0259(6) Uani 1 1 d . . .
H11 H 0.6827 0.7589 0.4055 0.031 Uiso 1 1 calc R . .
C12 C 0.6470(2) 0.6826(2) 0.27923(19) 0.0256(6) Uani 1 1 d . . .
H12 H 0.6644 0.7411 0.2522 0.031 Uiso 1 1 calc R . .
C13 C 0.6126(2) 0.5895(2) 0.22833(17) 0.0206(5) Uani 1 1 d . . .
H13 H 0.6090 0.5817 0.1662 0.025 Uiso 1 1 calc R . .
C14 C 0.5824(2) 0.50455(19) 0.27013(16) 0.0171(5) Uani 1 1 d . . .
C15 C 0.8097(2) 0.3990(2) 0.13078(17) 0.0191(5) Uani 1 1 d . . .
C16 C 0.8551(2) 0.5002(2) 0.1584(2) 0.0272(6) Uani 1 1 d . . .
H16 H 0.8674 0.5265 0.2192 0.033 Uiso 1 1 calc R . .
C17 C 0.8826(3) 0.5630(2) 0.0974(2) 0.0350(7) Uani 1 1 d . . .
H17 H 0.9149 0.6313 0.1169 0.042 Uiso 1 1 calc R . .
C18 C 0.8633(3) 0.5269(3) 0.0091(2) 0.0382(8) Uani 1 1 d . . .
H18 H 0.8839 0.5694 -0.0322 0.046 Uiso 1 1 calc R . .
C19 C 0.8139(2) 0.4287(3) -0.0192(2) 0.0324(7) Uani 1 1 d . . .
H19 H 0.7980 0.4048 -0.0800 0.039 Uiso 1 1 calc R . .
C20 C 0.7872(2) 0.3646(2) 0.04073(17) 0.0236(6) Uani 1 1 d . . .
H20 H 0.7535 0.2971 0.0206 0.028 Uiso 1 1 calc R . .
C21 C 0.7925(2) 0.32864(19) 0.19575(15) 0.0158(5) Uani 1 1 d . . .
C22 C 0.8536(2) 0.23515(19) 0.18892(15) 0.0158(5) Uani 1 1 d . . .
C23 C 0.9439(2) 0.2078(2) 0.12250(16) 0.0182(5) Uani 1 1 d . . .
C24 C 1.0495(2) 0.2585(2) 0.14121(18) 0.0230(6) Uani 1 1 d . . .
H24 H 1.0615 0.3069 0.1947 0.028 Uiso 1 1 calc R . .
C25 C 1.1370(2) 0.2389(2) 0.0824(2) 0.0303(7) Uani 1 1 d . . .
H25 H 1.2093 0.2718 0.0968 0.036 Uiso 1 1 calc R . .
C26 C 1.1192(3) 0.1719(2) 0.0033(2) 0.0324(7) Uani 1 1 d . . .
H26 H 1.1785 0.1597 -0.0375 0.039 Uiso 1 1 calc R . .
C27 C 1.0150(3) 0.1224(2) -0.01653(19) 0.0338(7) Uani 1 1 d . . .
H27 H 1.0023 0.0768 -0.0713 0.041 Uiso 1 1 calc R . .
C28 C 0.9282(2) 0.1391(2) 0.04364(17) 0.0251(6) Uani 1 1 d . . .
H28 H 0.8575 0.1030 0.0303 0.030 Uiso 1 1 calc R . .
C29 C 0.8870(2) 0.06871(19) 0.25520(15) 0.0165(5) Uani 1 1 d . . .
C30 C 1.0053(2) 0.0691(2) 0.26241(16) 0.0192(5) Uani 1 1 d . . .
H30 H 1.0466 0.1329 0.2635 0.023 Uiso 1 1 calc R . .
C31 C 1.0636(2) -0.0228(2) 0.26808(17) 0.0240(6) Uani 1 1 d . . .
H31 H 1.1442 -0.0210 0.2737 0.029 Uiso 1 1 calc R . .
C32 C 1.0052(3) -0.1169(2) 0.26557(19) 0.0294(6) Uani 1 1 d . . .
H32 H 1.0452 -0.1799 0.2685 0.035 Uiso 1 1 calc R . .
C33 C 0.8882(3) -0.1183(2) 0.2588(2) 0.0298(6) Uani 1 1 d . . .
H33 H 0.8476 -0.1826 0.2573 0.036 Uiso 1 1 calc R . .
C34 C 0.8288(2) -0.0265(2) 0.25391(17) 0.0226(5) Uani 1 1 d . . .
H34 H 0.7481 -0.0286 0.2497 0.027 Uiso 1 1 calc R . .
C35 C 0.8274(2) 0.17068(19) 0.25450(15) 0.0154(5) Uani 1 1 d . . .
C36 C 0.7478(2) 0.21569(19) 0.31793(15) 0.0156(5) Uani 1 1 d . . .
C37 C 0.7361(2) 0.17460(19) 0.40148(15) 0.0164(5) Uani 1 1 d . . .
C38 C 0.8345(2) 0.1471(2) 0.44475(16) 0.0202(5) Uani 1 1 d . . .
H38 H 0.9061 0.1528 0.4191 0.024 Uiso 1 1 calc R . .
C39 C 0.8300(2) 0.1117(2) 0.52418(17) 0.0247(6) Uani 1 1 d . . .
H39 H 0.8978 0.0930 0.5519 0.030 Uiso 1 1 calc R . .
C40 C 0.7261(2) 0.1036(2) 0.56295(17) 0.0250(6) Uani 1 1 d . . .
H40 H 0.7222 0.0783 0.6167 0.030 Uiso 1 1 calc R . .
C41 C 0.6280(2) 0.1328(2) 0.52227(18) 0.0267(6) Uani 1 1 d . . .
H41 H 0.5568 0.1283 0.5487 0.032 Uiso 1 1 calc R . .
C42 C 0.6334(2) 0.1686(2) 0.44283(16) 0.0222(5) Uani 1 1 d . . .
H42 H 0.5656 0.1894 0.4164 0.027 Uiso 1 1 calc R . .
C43 C 0.4492(2) 0.05696(19) 0.22388(16) 0.0168(5) Uani 1 1 d . . .
C44 C 0.4871(2) -0.0287(2) 0.26032(18) 0.0233(6) Uani 1 1 d . . .
H44 H 0.5505 -0.0201 0.3002 0.028 Uiso 1 1 calc R . .
C45 C 0.4318(3) -0.1270(2) 0.2382(2) 0.0312(7) Uani 1 1 d . . .
H45 H 0.4571 -0.1844 0.2642 0.037 Uiso 1 1 calc R . .
C46 C 0.3412(3) -0.1410(2) 0.1793(2) 0.0349(7) Uani 1 1 d . . .
H46 H 0.3040 -0.2078 0.1646 0.042 Uiso 1 1 calc R . .
C47 C 0.3045(3) -0.0579(2) 0.14166(18) 0.0315(7) Uani 1 1 d . . .
H47 H 0.2427 -0.0679 0.1002 0.038 Uiso 1 1 calc R . .
C48 C 0.3574(2) 0.0412(2) 0.16399(17) 0.0243(6) Uani 1 1 d . . .
H48 H 0.3307 0.0982 0.1382 0.029 Uiso 1 1 calc R . .
C49 C 0.5060(2) 0.16218(19) 0.24610(15) 0.0154(5) Uani 1 1 d . . .
C50 C 0.4547(2) 0.24413(19) 0.29653(15) 0.0154(5) Uani 1 1 d . . .
C51 C 0.3440(2) 0.24329(19) 0.34123(15) 0.0163(5) Uani 1 1 d . . .
C52 C 0.3139(2) 0.1657(2) 0.38942(16) 0.0196(5) Uani 1 1 d . . .
H52 H 0.3626 0.1078 0.3911 0.024 Uiso 1 1 calc R . .
C53 C 0.2131(2) 0.1727(2) 0.43485(18) 0.0252(6) Uani 1 1 d . . .
H53 H 0.1935 0.1193 0.4670 0.030 Uiso 1 1 calc R . .
C54 C 0.1410(2) 0.2570(2) 0.43360(19) 0.0280(6) Uani 1 1 d . . .
H54 H 0.0735 0.2624 0.4662 0.034 Uiso 1 1 calc R . .
C55 C 0.1680(2) 0.3331(2) 0.38468(19) 0.0266(6) Uani 1 1 d . . .
H55 H 0.1179 0.3899 0.3822 0.032 Uiso 1 1 calc R . .
C56 C 0.2688(2) 0.3263(2) 0.33916(17) 0.0211(5) Uani 1 1 d . . .
H56 H 0.2869 0.3790 0.3060 0.025 Uiso 1 1 calc R . .
C57 C 0.8308(2) 0.4042(2) 0.37768(17) 0.0213(5) Uani 1 1 d . . .
C58 C 0.6545(2) 0.0617(2) 0.11998(16) 0.0186(5) Uani 1 1 d . . .
C59 C 0.2165(3) 0.6178(3) 0.3785(3) 0.0501(10) Uani 1 1 d D . .
H59A H 0.2060 0.6881 0.4152 0.060 Uiso 1 1 calc R A 1
H59B H 0.2219 0.5645 0.4170 0.060 Uiso 1 1 calc R A 1
Cl1 Cl 0.0951(3) 0.5845(4) 0.2945(7) 0.081(2) Uani 0.513(11) 1 d PDU B 1
Cl2 Cl 0.3374(5) 0.6170(7) 0.3157(5) 0.0546(15) Uani 0.513(11) 1 d PDU B 1
Cl1' Cl 0.0803(2) 0.6134(3) 0.3484(4) 0.0555(12) Uani 0.487(11) 1 d PDU B 2
Cl2' Cl 0.3205(6) 0.6135(7) 0.2994(5) 0.0511(14) Uani 0.487(11) 1 d PDU B 2

loop_
_atom_site_aniso_label
_atom_site_aniso_U_11
_atom_site_aniso_U_22
_atom_site_aniso_U_33
_atom_site_aniso_U_23
_atom_site_aniso_U_13
_atom_site_aniso_U_12
Ru1 0.01289(10) 0.01552(10) 0.01349(10) 0.00239(7) 0.00163(7) -0.00002(7)
Ru2 0.01235(10) 0.01553(10) 0.01282(10) 0.00219(7) 0.00132(7) 0.00123(7)
N1 0.0136(10) 0.0186(10) 0.0150(10) 0.0036(8) 0.0021(8) 0.0008(8)
O1 0.0204(10) 0.0438(13) 0.0398(12) -0.0021(10) -0.0093(9) 0.0013(9)
O2 0.0264(10) 0.0233(10) 0.0282(10) -0.0042(8) 0.0025(8) 0.0000(8)
C1 0.0170(12) 0.0211(13) 0.0160(12) 0.0000(10) 0.0019(10) 0.0017(10)
C2 0.0220(13) 0.0317(15) 0.0135(12) 0.0019(11) 0.0000(10) 0.0034(11)
C3 0.0195(13) 0.0331(15) 0.0181(12) 0.0088(11) -0.0002(10) 0.0045(11)
C4 0.0181(12) 0.0216(13) 0.0206(12) 0.0066(10) 0.0021(10) 0.0034(10)
C5 0.0116(11) 0.0187(12) 0.0157(11) 0.0044(9) 0.0030(9) 0.0012(9)
C6 0.0112(11) 0.0180(12) 0.0154(11) 0.0026(9) 0.0009(9) 0.0029(9)
C7 0.0105(11) 0.0188(12) 0.0156(11) 0.0029(9) 0.0036(9) 0.0037(9)
C8 0.0152(12) 0.0206(13) 0.0148(11) 0.0017(10) 0.0028(9) 0.0007(10)
C9 0.0127(11) 0.0170(12) 0.0200(12) 0.0005(10) 0.0029(9) 0.0029(9)
C10 0.0212(13) 0.0233(14) 0.0210(13) -0.0026(10) 0.0010(11) -0.0019(11)
C11 0.0253(14) 0.0199(13) 0.0305(15) -0.0009(11) 0.0001(12) -0.0052(11)
C12 0.0246(14) 0.0218(14) 0.0326(15) 0.0110(11) 0.0021(12) -0.0034(11)
C13 0.0194(12) 0.0217(13) 0.0220(13) 0.0071(10) 0.0021(10) 0.0006(10)
C14 0.0148(12) 0.0187(12) 0.0179(12) 0.0031(10) 0.0017(9) 0.0019(9)
C15 0.0135(12) 0.0215(13) 0.0244(13) 0.0089(10) 0.0062(10) 0.0059(10)
C16 0.0245(14) 0.0237(14) 0.0349(16) 0.0085(12) 0.0098(12) 0.0013(11)
C17 0.0265(15) 0.0254(15) 0.058(2) 0.0195(15) 0.0154(15) 0.0045(12)
C18 0.0285(16) 0.0431(19) 0.054(2) 0.0362(17) 0.0175(15) 0.0143(14)
C19 0.0289(15) 0.0458(19) 0.0292(15) 0.0227(14) 0.0109(13) 0.0141(14)
C20 0.0192(13) 0.0304(15) 0.0238(13) 0.0108(11) 0.0049(11) 0.0044(11)
C21 0.0138(11) 0.0182(12) 0.0159(11) 0.0040(9) 0.0025(9) 0.0000(9)
C22 0.0141(11) 0.0190(12) 0.0145(11) 0.0031(9) 0.0008(9) -0.0013(9)
C23 0.0166(12) 0.0206(13) 0.0192(12) 0.0079(10) 0.0049(10) 0.0066(10)
C24 0.0211(13) 0.0239(14) 0.0253(13) 0.0076(11) 0.0040(11) 0.0010(11)
C25 0.0195(14) 0.0322(16) 0.0439(18) 0.0180(14) 0.0097(13) 0.0032(12)
C26 0.0322(16) 0.0342(17) 0.0361(17) 0.0171(14) 0.0199(13) 0.0136(13)
C27 0.0434(18) 0.0350(17) 0.0233(14) 0.0036(12) 0.0132(13) 0.0109(14)
C28 0.0232(14) 0.0289(15) 0.0229(13) 0.0034(11) 0.0024(11) 0.0022(11)
C29 0.0177(12) 0.0185(12) 0.0136(11) 0.0037(9) 0.0008(9) 0.0017(10)
C30 0.0174(12) 0.0216(13) 0.0197(12) 0.0058(10) 0.0023(10) 0.0031(10)
C31 0.0193(13) 0.0306(15) 0.0227(13) 0.0063(11) 0.0007(11) 0.0067(11)
C32 0.0321(16) 0.0253(15) 0.0317(15) 0.0071(12) -0.0012(13) 0.0095(12)
C33 0.0328(16) 0.0198(14) 0.0367(16) 0.0057(12) -0.0021(13) -0.0018(12)
C34 0.0189(13) 0.0235(14) 0.0260(13) 0.0061(11) -0.0013(11) -0.0006(10)
C35 0.0112(11) 0.0191(12) 0.0158(11) 0.0032(9) -0.0010(9) 0.0009(9)
C36 0.0161(12) 0.0164(12) 0.0148(11) 0.0043(9) -0.0007(9) -0.0007(9)
C37 0.0193(12) 0.0151(12) 0.0149(11) 0.0031(9) 0.0004(9) 0.0004(9)
C38 0.0190(13) 0.0255(14) 0.0162(12) 0.0039(10) 0.0025(10) 0.0023(10)
C39 0.0268(14) 0.0258(14) 0.0229(13) 0.0080(11) -0.0022(11) 0.0058(11)
C40 0.0341(15) 0.0254(14) 0.0173(12) 0.0083(11) 0.0012(11) 0.0013(12)
C41 0.0255(14) 0.0358(16) 0.0215(13) 0.0118(12) 0.0037(11) -0.0035(12)
C42 0.0190(13) 0.0302(15) 0.0182(12) 0.0065(11) 0.0015(10) 0.0000(11)
C43 0.0147(12) 0.0200(13) 0.0160(11) 0.0028(10) 0.0063(9) 0.0003(10)
C44 0.0212(13) 0.0230(14) 0.0269(14) 0.0069(11) 0.0057(11) 0.0007(11)
C45 0.0343(16) 0.0197(14) 0.0409(17) 0.0059(12) 0.0195(14) 0.0039(12)
C46 0.0394(18) 0.0246(15) 0.0361(17) -0.0083(13) 0.0182(14) -0.0124(13)
C47 0.0270(15) 0.0417(18) 0.0209(14) -0.0074(12) 0.0016(12) -0.0122(13)
C48 0.0224(14) 0.0317(15) 0.0181(13) 0.0023(11) 0.0010(11) -0.0028(11)
C49 0.0137(11) 0.0193(12) 0.0139(11) 0.0054(9) -0.0006(9) -0.0010(9)
C50 0.0138(11) 0.0176(12) 0.0149(11) 0.0030(9) 0.0008(9) -0.0008(9)
C51 0.0151(12) 0.0181(12) 0.0141(11) -0.0013(9) 0.0011(9) -0.0022(9)
C52 0.0197(13) 0.0195(13) 0.0192(12) 0.0022(10) 0.0011(10) -0.0030(10)
C53 0.0259(14) 0.0250(14) 0.0230(13) -0.0004(11) 0.0050(11) -0.0110(11)
C54 0.0171(13) 0.0320(16) 0.0307(15) -0.0065(12) 0.0076(11) -0.0057(11)
C55 0.0150(13) 0.0265(15) 0.0355(16) -0.0020(12) 0.0009(11) 0.0009(11)
C56 0.0161(12) 0.0210(13) 0.0253(13) 0.0022(10) 0.0004(10) -0.0020(10)
C57 0.0192(13) 0.0217(13) 0.0221(13) 0.0007(10) 0.0046(11) 0.0025(10)
C58 0.0145(12) 0.0247(14) 0.0171(12) 0.0048(10) 0.0025(10) 0.0008(10)
C59 0.045(2) 0.0318(18) 0.072(3) 0.0014(17) 0.0227(19) 0.0004(15)
Cl1 0.0418(14) 0.063(2) 0.144(5) 0.046(3) -0.031(2) -0.0094(13)
Cl2 0.0312(13) 0.0382(17) 0.088(4) -0.008(2) 0.0118(17) 0.0019(10)
Cl1' 0.0368(11) 0.0477(16) 0.085(3) 0.0233(17) -0.0105(14) -0.0068(10)
Cl2' 0.067(3) 0.0383(19) 0.0506(19) 0.0106(16) 0.025(2) 0.000(2)

loop_
_atom_type_symbol
_atom_type_description
_atom_type_scat_dispersion_real
_atom_type_scat_dispersion_imag
_atom_type_scat_source
C C 0.0033 0.0016 'International Tables Vol C Tables 4.2.6.8 and 6.1.1.4'
H H 0.0000 0.0000 'International Tables Vol C Tables 4.2.6.8 and 6.1.1.4'
N N 0.0061 0.0033 'International Tables Vol C Tables 4.2.6.8 and 6.1.1.4'
O O 0.0106 0.0060 'International Tables Vol C Tables 4.2.6.8 and 6.1.1.4'
Ru Ru -1.2594 0.8363 'International Tables Vol C Tables 4.2.6.8 and 6.1.1.4'
Cl Cl 0.1484 0.1585 'International Tables Vol C Tables 4.2.6.8 and 6.1.1.4'

loop_
_geom_angle_atom_site_label_1
_geom_angle_atom_site_label_2
_geom_angle_atom_site_label_3
_geom_angle
C57 Ru1 C21 91.79(10)
C57 Ru1 C36 81.27(10)
C21 Ru1 C36 78.66(9)
C57 Ru1 C6 157.19(10)
C21 Ru1 C6 95.31(9)
C36 Ru1 C6 121.37(9)
C57 Ru1 C7 143.96(10)
C21 Ru1 C7 123.84(9)
C36 Ru1 C7 99.21(9)
C6 Ru1 C7 38.21(8)
C57 Ru1 C8 109.15(10)
C21 Ru1 C8 157.76(9)
C36 Ru1 C8 111.07(9)
C6 Ru1 C8 62.48(9)
C7 Ru1 C8 36.84(8)
C57 Ru1 C9 98.73(10)
C21 Ru1 C9 135.06(9)
C36 Ru1 C9 146.01(9)
C6 Ru1 C9 61.42(9)
C7 Ru1 C9 61.22(9)
C8 Ru1 C9 36.59(8)
C57 Ru1 C14 120.51(10)
C21 Ru1 C14 102.54(9)
C36 Ru1 C14 157.91(9)
C6 Ru1 C14 36.71(9)
C7 Ru1 C14 61.45(9)
C8 Ru1 C14 60.75(9)
C9 Ru1 C14 35.80(8)
C57 Ru1 Ru2 125.73(8)
C21 Ru1 Ru2 56.80(7)
C36 Ru1 Ru2 52.16(6)
C6 Ru1 Ru2 75.67(6)
C7 Ru1 Ru2 77.61(6)
C8 Ru1 Ru2 112.41(6)
C9 Ru1 Ru2 135.25(6)
C14 Ru1 Ru2 109.71(6)
C58 Ru2 C49 90.20(10)
C58 Ru2 N1 93.44(9)
C49 Ru2 N1 81.08(8)
C58 Ru2 C36 120.82(10)
C49 Ru2 C36 91.49(9)
N1 Ru2 C36 145.08(9)
C58 Ru2 C35 96.05(10)
C49 Ru2 C35 122.59(9)
N1 Ru2 C35 154.32(8)
C36 Ru2 C35 38.16(9)
C58 Ru2 C21 129.81(10)
C49 Ru2 C21 139.78(9)
N1 Ru2 C21 91.25(8)
C36 Ru2 C21 72.63(9)
C35 Ru2 C21 64.48(9)
C58 Ru2 C22 101.76(10)
C49 Ru2 C22 157.18(9)
N1 Ru2 C22 116.99(8)
C36 Ru2 C22 65.70(9)
C35 Ru2 C22 37.56(8)
C21 Ru2 C22 35.15(8)
C58 Ru2 Ru1 171.08(8)
C49 Ru2 Ru1 92.84(7)
N1 Ru2 Ru1 95.31(6)
C36 Ru2 Ru1 50.75(6)
C35 Ru2 Ru1 75.25(6)
C21 Ru2 Ru1 48.36(6)
C22 Ru2 Ru1 72.66(6)
C1 N1 C5 118.7(2)
C1 N1 Ru2 126.08(17)
C5 N1 Ru2 115.26(16)
N1 C1 C2 122.2(2)
N1 C1 H1 118.9
C2 C1 H1 118.9
C3 C2 C1 119.2(2)
C3 C2 H2 120.4
C1 C2 H2 120.4
C2 C3 C4 119.0(2)
C2 C3 H3 120.5
C4 C3 H3 120.5
C3 C4 C5 119.5(2)
C3 C4 H4 120.2
C5 C4 H4 120.2
N1 C5 C4 121.4(2)
N1 C5 C6 117.5(2)
C4 C5 C6 121.0(2)
C14 C6 C7 108.1(2)
C14 C6 C5 125.7(2)
C7 C6 C5 125.0(2)
C14 C6 Ru1 77.28(14)
C7 C6 Ru1 71.59(13)
C5 C6 Ru1 126.67(17)
C8 C7 C6 108.0(2)
C8 C7 C50 130.0(2)
C6 C7 C50 122.0(2)
C8 C7 Ru1 73.49(14)
C6 C7 Ru1 70.20(13)
C50 C7 Ru1 122.42(16)
C7 C8 C9 108.1(2)
C7 C8 Ru1 69.68(13)
C9 C8 Ru1 73.97(14)
C7 C8 H8 125.9
C9 C8 H8 125.9
Ru1 C8 H8 122.1
C10 C9 C14 118.2(2)
C10 C9 C8 133.4(2)
C14 C9 C8 108.3(2)
C10 C9 Ru1 126.15(17)
C14 C9 Ru1 72.87(14)
C8 C9 Ru1 69.44(13)
C11 C10 C9 119.1(2)
C11 C10 H10 120.4
C9 C10 H10 120.4
C10 C11 C12 122.0(3)
C10 C11 H11 119.0
C12 C11 H11 119.0
C13 C12 C11 121.0(2)
C13 C12 H12 119.5
C11 C12 H12 119.5
C12 C13 C14 118.6(2)
C12 C13 H13 120.7
C14 C13 H13 120.7
C13 C14 C9 121.0(2)
C13 C14 C6 131.8(2)
C9 C14 C6 107.2(2)
C13 C14 Ru1 128.60(18)
C9 C14 Ru1 71.32(14)
C6 C14 Ru1 66.01(13)
C16 C15 C20 118.3(2)
C16 C15 C21 119.8(2)
C20 C15 C21 121.8(2)
C17 C16 C15 120.5(3)
C17 C16 H16 119.8
C15 C16 H16 119.8
C18 C17 C16 120.5(3)
C18 C17 H17 119.7
C16 C17 H17 119.7
C17 C18 C19 119.8(3)
C17 C18 H18 120.1
C19 C18 H18 120.1
C18 C19 C20 120.3(3)
C18 C19 H19 119.8
C20 C19 H19 119.8
C19 C20 C15 120.5(3)
C19 C20 H20 119.8
C15 C20 H20 119.8
C22 C21 C15 119.5(2)
C22 C21 Ru1 116.67(17)
C15 C21 Ru1 123.29(17)
C22 C21 Ru2 72.89(14)
C15 C21 Ru2 128.87(17)
Ru1 C21 Ru2 74.84(7)
C21 C22 C35 114.8(2)
C21 C22 C23 121.8(2)
C35 C22 C23 123.3(2)
C21 C22 Ru2 71.96(14)
C35 C22 Ru2 66.88(13)
C23 C22 Ru2 133.76(17)
C28 C23 C24 118.5(2)
C28 C23 C22 124.4(2)
C24 C23 C22 117.1(2)
C25 C24 C23 120.7(3)
C25 C24 H24 119.7
C23 C24 H24 119.7
C26 C25 C24 120.1(3)
C26 C25 H25 120.0
C24 C25 H25 120.0
C27 C26 C25 119.8(3)
C27 C26 H26 120.1
C25 C26 H26 120.1
C26 C27 C28 120.2(3)
C26 C27 H27 119.9
C28 C27 H27 119.9
C23 C28 C27 120.7(3)
C23 C28 H28 119.7
C27 C28 H28 119.7
C30 C29 C34 118.2(2)
C30 C29 C35 119.0(2)
C34 C29 C35 122.7(2)
C31 C30 C29 120.9(2)
C31 C30 H30 119.6
C29 C30 H30 119.6
C32 C31 C30 120.5(3)
C32 C31 H31 119.8
C30 C31 H31 119.8
C33 C32 C31 119.3(3)
C33 C32 H32 120.4
C31 C32 H32 120.4
C32 C33 C34 120.7(3)
C32 C33 H33 119.6
C34 C33 H33 119.6
C33 C34 C29 120.5(2)
C33 C34 H34 119.8
C29 C34 H34 119.8
C36 C35 C22 114.8(2)
C36 C35 C29 124.6(2)
C22 C35 C29 120.5(2)
C36 C35 Ru2 69.16(13)
C22 C35 Ru2 75.55(13)
C29 C35 Ru2 127.20(17)
C35 C36 C37 120.6(2)
C35 C36 Ru1 113.95(16)
C37 C36 Ru1 121.70(17)
C35 C36 Ru2 72.68(13)
C37 C36 Ru2 136.74(17)
Ru1 C36 Ru2 77.09(8)
C42 C37 C38 117.3(2)
C42 C37 C36 123.8(2)
C38 C37 C36 118.8(2)
C39 C38 C37 121.7(2)
C39 C38 H38 119.1
C37 C38 H38 119.1
C40 C39 C38 119.9(2)
C40 C39 H39 120.1
C38 C39 H39 120.1
C41 C40 C39 119.3(2)
C41 C40 H40 120.4
C39 C40 H40 120.4
C40 C41 C42 120.5(3)
C40 C41 H41 119.8
C42 C41 H41 119.8
C37 C42 C41 121.3(2)
C37 C42 H42 119.3
C41 C42 H42 119.3
C48 C43 C44 118.4(2)
C48 C43 C49 120.0(2)
C44 C43 C49 121.6(2)
C43 C44 C45 120.3(3)
C43 C44 H44 119.8
C45 C44 H44 119.8
C46 C45 C44 120.4(3)
C46 C45 H45 119.8
C44 C45 H45 119.8
C45 C46 C47 119.8(3)
C45 C46 H46 120.1
C47 C46 H46 120.1
C46 C47 C48 120.5(3)
C46 C47 H47 119.7
C48 C47 H47 119.7
C43 C48 C47 120.5(3)
C43 C48 H48 119.8
C47 C48 H48 119.8
C50 C49 C43 121.0(2)
C50 C49 Ru2 117.47(17)
C43 C49 Ru2 121.30(17)
C49 C50 C7 118.3(2)
C49 C50 C51 127.8(2)
C7 C50 C51 113.9(2)
C56 C51 C52 117.9(2)
C56 C51 C50 119.1(2)
C52 C51 C50 123.0(2)
C53 C52 C51 120.6(3)
C53 C52 H52 119.7
C51 C52 H52 119.7
C54 C53 C52 120.6(3)
C54 C53 H53 119.7
C52 C53 H53 119.7
C55 C54 C53 119.7(3)
C55 C54 H54 120.2
C53 C54 H54 120.2
C54 C55 C56 119.8(3)
C54 C55 H55 120.1
C56 C55 H55 120.1
C55 C56 C51 121.4(2)
C55 C56 H56 119.3
C51 C56 H56 119.3
O1 C57 Ru1 177.6(2)
O2 C58 Ru2 179.2(2)
Cl1' C59 Cl2 130.1(4)
Cl1' C59 Cl2' 119.9(4)
Cl2 C59 Cl2' 10.3(5)
Cl1' C59 Cl1 27.38(15)
Cl2 C59 Cl1 104.4(4)
Cl2' C59 Cl1 94.1(4)
Cl1' C59 H59A 90.1
Cl2 C59 H59A 110.9
Cl2' C59 H59A 114.8
Cl1 C59 H59A 110.9
Cl1' C59 H59B 103.3
Cl2 C59 H59B 110.9
Cl2' C59 H59B 116.4
Cl1 C59 H59B 110.9
H59A C59 H59B 108.9

loop_
_geom_bond_atom_site_label_1
_geom_bond_atom_site_label_2
_geom_bond_distance
Ru1 C57 1.883(3)
Ru1 C21 2.063(2)
Ru1 C36 2.117(2)
Ru1 C6 2.205(2)
Ru1 C7 2.224(2)
Ru1 C8 2.274(2)
Ru1 C9 2.334(2)
Ru1 C14 2.355(2)
Ru1 Ru2 2.6649(4)
Ru2 C58 1.847(3)
Ru2 C49 2.107(2)
Ru2 N1 2.120(2)
Ru2 C36 2.159(2)
Ru2 C35 2.206(2)
Ru2 C21 2.310(2)
Ru2 C22 2.322(2)
N1 C1 1.348(3)
N1 C5 1.358(3)
O1 C57 1.149(3)
O2 C58 1.156(3)
C1 C2 1.390(3)
C1 H1 0.9500
C2 C3 1.381(4)
C2 H2 0.9500
C3 C4 1.385(4)
C3 H3 0.9500
C4 C5 1.394(3)
C4 H4 0.9500
C5 C6 1.476(3)
C6 C14 1.443(3)
C6 C7 1.450(3)
C7 C8 1.422(3)
C7 C50 1.489(3)
C8 C9 1.447(3)
C8 H8 0.9500
C9 C10 1.430(3)
C9 C14 1.441(3)
C10 C11 1.361(4)
C10 H10 0.9500
C11 C12 1.421(4)
C11 H11 0.9500
C12 C13 1.365(4)
C12 H12 0.9500
C13 C14 1.416(3)
C13 H13 0.9500
C15 C16 1.395(4)
C15 C20 1.404(4)
C15 C21 1.489(3)
C16 C17 1.394(4)
C16 H16 0.9500
C17 C18 1.376(5)
C17 H17 0.9500
C18 C19 1.382(5)
C18 H18 0.9500
C19 C20 1.391(4)
C19 H19 0.9500
C20 H20 0.9500
C21 C22 1.399(3)
C22 C35 1.462(3)
C22 C23 1.500(3)
C23 C28 1.382(4)
C23 C24 1.398(4)
C24 C25 1.389(4)
C24 H24 0.9500
C25 C26 1.379(4)
C25 H25 0.9500
C26 C27 1.378(4)
C26 H26 0.9500
C27 C28 1.395(4)
C27 H27 0.9500
C28 H28 0.9500
C29 C30 1.394(3)
C29 C34 1.397(3)
C29 C35 1.498(3)
C30 C31 1.390(4)
C30 H30 0.9500
C31 C32 1.384(4)
C31 H31 0.9500
C32 C33 1.378(4)
C32 H32 0.9500
C33 C34 1.393(4)
C33 H33 0.9500
C34 H34 0.9500
C35 C36 1.427(3)
C36 C37 1.495(3)
C37 C42 1.392(4)
C37 C38 1.404(3)
C38 C39 1.391(3)
C38 H38 0.9500
C39 C40 1.389(4)
C39 H39 0.9500
C40 C41 1.388(4)
C40 H40 0.9500
C41 C42 1.394(3)
C41 H41 0.9500
C42 H42 0.9500
C43 C48 1.395(4)
C43 C44 1.399(4)
C43 C49 1.487(3)
C44 C45 1.402(4)
C44 H44 0.9500
C45 C46 1.375(5)
C45 H45 0.9500
C46 C47 1.377(5)
C46 H46 0.9500
C47 C48 1.398(4)
C47 H47 0.9500
C48 H48 0.9500
C49 C50 1.354(3)
C50 C51 1.494(3)
C51 C56 1.400(4)
C51 C52 1.401(3)
C52 C53 1.391(4)
C52 H52 0.9500
C53 C54 1.388(4)
C53 H53 0.9500
C54 C55 1.385(4)
C54 H54 0.9500
C55 C56 1.393(4)
C55 H55 0.9500
C56 H56 0.9500
C59 Cl1' 1.655(4)
C59 Cl2 1.745(6)
C59 Cl2' 1.750(6)
C59 Cl1 1.899(6)
C59 H59A 0.9900
C59 H59B 0.9900

loop_
_geom_torsion_atom_site_label_1
_geom_torsion_atom_site_label_2
_geom_torsion_atom_site_label_3
_geom_torsion_atom_site_label_4
_geom_torsion
C57 Ru1 Ru2 C58 17.1(5)
C21 Ru1 Ru2 C58 82.0(5)
C36 Ru1 Ru2 C58 -20.2(5)
C6 Ru1 Ru2 C58 -171.7(5)
C7 Ru1 Ru2 C58 -132.4(5)
C8 Ru1 Ru2 C58 -120.1(5)
C9 Ru1 Ru2 C58 -155.2(5)
C14 Ru1 Ru2 C58 174.4(5)
C57 Ru1 Ru2 C49 126.90(12)
C21 Ru1 Ru2 C49 -168.23(10)
C36 Ru1 Ru2 C49 89.60(10)
C6 Ru1 Ru2 C49 -61.90(9)
C7 Ru1 Ru2 C49 -22.63(9)
C8 Ru1 Ru2 C49 -10.31(9)
C9 Ru1 Ru2 C49 -45.45(11)
C14 Ru1 Ru2 C49 -75.87(9)
C57 Ru1 Ru2 N1 -151.81(11)
C21 Ru1 Ru2 N1 -86.94(10)
C36 Ru1 Ru2 N1 170.90(10)
C6 Ru1 Ru2 N1 19.40(8)
C7 Ru1 Ru2 N1 58.67(8)
C8 Ru1 Ru2 N1 70.99(9)
C9 Ru1 Ru2 N1 35.85(10)
C14 Ru1 Ru2 N1 5.43(8)
C57 Ru1 Ru2 C36 37.29(13)
C21 Ru1 Ru2 C36 102.16(12)
C6 Ru1 Ru2 C36 -151.50(10)
C7 Ru1 Ru2 C36 -112.23(10)
C8 Ru1 Ru2 C36 -99.91(11)
C9 Ru1 Ru2 C36 -135.05(12)
C14 Ru1 Ru2 C36 -165.47(10)
C57 Ru1 Ru2 C35 3.90(11)
C21 Ru1 Ru2 C35 68.77(10)
C36 Ru1 Ru2 C35 -33.40(10)
C6 Ru1 Ru2 C35 175.10(9)
C7 Ru1 Ru2 C35 -145.63(9)
C8 Ru1 Ru2 C35 -133.31(9)
C9 Ru1 Ru2 C35 -168.45(11)
C14 Ru1 Ru2 C35 161.13(9)
C57 Ru1 Ru2 C21 -64.87(13)
C36 Ru1 Ru2 C21 -102.16(11)
C6 Ru1 Ru2 C21 106.34(10)
C7 Ru1 Ru2 C21 145.61(10)
C8 Ru1 Ru2 C21 157.93(10)
C9 Ru1 Ru2 C21 122.79(12)
C14 Ru1 Ru2 C21 92.36(10)
C57 Ru1 Ru2 C22 -35.16(11)
C21 Ru1 Ru2 C22 29.71(10)
C36 Ru1 Ru2 C22 -72.45(10)
C6 Ru1 Ru2 C22 136.04(9)
C7 Ru1 Ru2 C22 175.32(8)
C8 Ru1 Ru2 C22 -172.36(9)
C9 Ru1 Ru2 C22 152.50(11)
C14 Ru1 Ru2 C22 122.07(9)
C58 Ru2 N1 C1 -13.1(2)
C49 Ru2 N1 C1 -102.8(2)
C36 Ru2 N1 C1 177.53(18)
C35 Ru2 N1 C1 98.5(3)
C21 Ru2 N1 C1 116.9(2)
C22 Ru2 N1 C1 91.9(2)
Ru1 Ru2 N1 C1 165.17(19)
C58 Ru2 N1 C5 166.92(17)
C49 Ru2 N1 C5 77.26(17)
C36 Ru2 N1 C5 -2.4(2)
C35 Ru2 N1 C5 -81.4(3)
C21 Ru2 N1 C5 -63.07(17)
C22 Ru2 N1 C5 -88.01(18)
Ru1 Ru2 N1 C5 -14.79(16)
C5 N1 C1 C2 1.4(4)
Ru2 N1 C1 C2 -178.60(18)
N1 C1 C2 C3 -0.1(4)
C1 C2 C3 C4 -0.6(4)
C2 C3 C4 C5 0.1(4)
C1 N1 C5 C4 -1.9(3)
Ru2 N1 C5 C4 178.07(18)
C1 N1 C5 C6 175.7(2)
Ru2 N1 C5 C6 -4.4(3)
C3 C4 C5 N1 1.2(4)
C3 C4 C5 C6 -176.3(2)
N1 C5 C6 C14 132.8(2)
C4 C5 C6 C14 -49.6(3)
N1 C5 C6 C7 -60.9(3)
C4 C5 C6 C7 116.6(3)
N1 C5 C6 Ru1 31.4(3)
C4 C5 C6 Ru1 -151.01(19)
C57 Ru1 C6 C14 3.7(3)
C21 Ru1 C6 C14 -103.90(14)
C36 Ru1 C6 C14 176.16(13)
C7 Ru1 C6 C14 114.3(2)
C8 Ru1 C6 C14 77.12(15)
C9 Ru1 C6 C14 35.47(13)
Ru2 Ru1 C6 C14 -157.65(14)
C57 Ru1 C6 C7 -110.6(3)
C21 Ru1 C6 C7 141.83(14)
C36 Ru1 C6 C7 61.89(16)
C8 Ru1 C6 C7 -37.15(13)
C9 Ru1 C6 C7 -78.80(14)
C14 Ru1 C6 C7 -114.3(2)
Ru2 Ru1 C6 C7 88.07(13)
C57 Ru1 C6 C5 129.0(3)
C21 Ru1 C6 C5 21.4(2)
C36 Ru1 C6 C5 -58.5(2)
C7 Ru1 C6 C5 -120.4(3)
C8 Ru1 C6 C5 -157.6(2)
C9 Ru1 C6 C5 160.8(2)
C14 Ru1 C6 C5 125.3(3)
Ru2 Ru1 C6 C5 -32.36(19)
C14 C6 C7 C8 -5.1(3)
C5 C6 C7 C8 -173.4(2)
Ru1 C6 C7 C8 64.23(16)
C14 C6 C7 C50 174.1(2)
C5 C6 C7 C50 5.8(4)
Ru1 C6 C7 C50 -116.5(2)
C14 C6 C7 Ru1 -69.32(16)
C5 C6 C7 Ru1 122.4(2)
C57 Ru1 C7 C8 25.2(2)
C21 Ru1 C7 C8 -164.53(14)
C36 Ru1 C7 C8 113.01(15)
C6 Ru1 C7 C8 -116.7(2)
C9 Ru1 C7 C8 -37.36(14)
C14 Ru1 C7 C8 -78.37(15)
Ru2 Ru1 C7 C8 160.79(14)
C57 Ru1 C7 C6 141.92(18)
C21 Ru1 C7 C6 -47.81(17)
C36 Ru1 C7 C6 -130.27(14)
C8 Ru1 C7 C6 116.7(2)
C9 Ru1 C7 C6 79.35(14)
C14 Ru1 C7 C6 38.34(13)
Ru2 Ru1 C7 C6 -82.50(13)
C57 Ru1 C7 C50 -102.1(2)
C21 Ru1 C7 C50 68.2(2)
C36 Ru1 C7 C50 -14.3(2)
C6 Ru1 C7 C50 116.0(2)
C8 Ru1 C7 C50 -127.3(3)
C9 Ru1 C7 C50 -164.6(2)
C14 Ru1 C7 C50 154.4(2)
Ru2 Ru1 C7 C50 33.52(17)
C6 C7 C8 C9 2.4(3)
C50 C7 C8 C9 -176.8(2)
Ru1 C7 C8 C9 64.48(17)
C6 C7 C8 Ru1 -62.10(16)
C50 C7 C8 Ru1 118.8(3)
C57 Ru1 C8 C7 -164.62(15)
C21 Ru1 C8 C7 35.8(3)
C36 Ru1 C8 C7 -76.82(15)
C6 Ru1 C8 C7 38.54(14)
C9 Ru1 C8 C7 116.8(2)
C14 Ru1 C8 C7 80.45(15)
Ru2 Ru1 C8 C7 -20.34(15)
C57 Ru1 C8 C9 78.56(16)
C21 Ru1 C8 C9 -81.0(3)
C36 Ru1 C8 C9 166.36(14)
C6 Ru1 C8 C9 -78.28(15)
C7 Ru1 C8 C9 -116.8(2)
C14 Ru1 C8 C9 -36.37(13)
Ru2 Ru1 C8 C9 -137.16(12)
C7 C8 C9 C10 177.5(3)
Ru1 C8 C9 C10 -120.8(3)
C7 C8 C9 C14 1.2(3)
Ru1 C8 C9 C14 62.92(17)
C7 C8 C9 Ru1 -61.70(16)
C57 Ru1 C9 C10 19.0(2)
C21 Ru1 C9 C10 -82.5(3)
C36 Ru1 C9 C10 106.3(2)
C6 Ru1 C9 C10 -149.1(3)
C7 Ru1 C9 C10 167.1(3)
C8 Ru1 C9 C10 129.5(3)
C14 Ru1 C9 C10 -112.7(3)
Ru2 Ru1 C9 C10 -167.31(18)
C57 Ru1 C9 C14 131.70(15)
C21 Ru1 C9 C14 30.2(2)
C36 Ru1 C9 C14 -140.99(17)
C6 Ru1 C9 C14 -36.37(14)
C7 Ru1 C9 C14 -80.18(15)
C8 Ru1 C9 C14 -117.8(2)
Ru2 Ru1 C9 C14 -54.58(17)
C57 Ru1 C9 C8 -110.49(15)
C21 Ru1 C9 C8 148.05(15)
C36 Ru1 C9 C8 -23.2(2)
C6 Ru1 C9 C8 81.44(15)
C7 Ru1 C9 C8 37.62(14)
C14 Ru1 C9 C8 117.8(2)
Ru2 Ru1 C9 C8 63.22(16)
C14 C9 C10 C11 3.4(4)
C8 C9 C10 C11 -172.5(3)
Ru1 C9 C10 C11 92.1(3)
C9 C10 C11 C12 -1.9(4)
C10 C11 C12 C13 -1.2(4)
C11 C12 C13 C14 2.6(4)
C12 C13 C14 C9 -0.9(4)
C12 C13 C14 C6 178.0(3)
C12 C13 C14 Ru1 -91.0(3)
C10 C9 C14 C13 -2.1(4)
C8 C9 C14 C13 174.8(2)
Ru1 C9 C14 C13 -124.4(2)
C10 C9 C14 C6 178.7(2)
C8 C9 C14 C6 -4.3(3)
Ru1 C9 C14 C6 56.40(16)
C10 C9 C14 Ru1 122.4(2)
C8 C9 C14 Ru1 -60.73(17)
C7 C6 C14 C13 -173.3(3)
C5 C6 C14 C13 -5.1(4)
Ru1 C6 C14 C13 121.2(3)
C7 C6 C14 C9 5.8(3)
C5 C6 C14 C9 174.0(2)
Ru1 C6 C14 C9 -59.72(17)
C7 C6 C14 Ru1 65.51(16)
C5 C6 C14 Ru1 -126.3(2)
C57 Ru1 C14 C13 56.3(3)
C21 Ru1 C14 C13 -43.4(2)
C36 Ru1 C14 C13 -134.1(3)
C6 Ru1 C14 C13 -125.4(3)
C7 Ru1 C14 C13 -165.3(3)
C8 Ru1 C14 C13 152.4(3)
C9 Ru1 C14 C13 115.2(3)
Ru2 Ru1 C14 C13 -102.3(2)
C57 Ru1 C14 C9 -58.93(17)
C21 Ru1 C14 C9 -158.62(14)
C36 Ru1 C14 C9 110.7(2)
C6 Ru1 C14 C9 119.4(2)
C7 Ru1 C14 C9 79.48(15)
C8 Ru1 C14 C9 37.17(14)
Ru2 Ru1 C14 C9 142.45(12)
C57 Ru1 C14 C6 -178.35(14)
C21 Ru1 C14 C6 81.96(15)
C36 Ru1 C14 C6 -8.7(3)
C7 Ru1 C14 C6 -39.94(13)
C8 Ru1 C14 C6 -82.24(15)
C9 Ru1 C14 C6 -119.4(2)
Ru2 Ru1 C14 C6 23.03(14)
C20 C15 C16 C17 -3.2(4)
C21 C15 C16 C17 173.4(2)
C15 C16 C17 C18 1.3(4)
C16 C17 C18 C19 1.5(4)
C17 C18 C19 C20 -2.3(4)
C18 C19 C20 C15 0.3(4)
C16 C15 C20 C19 2.5(4)
C21 C15 C20 C19 -174.1(2)
C16 C15 C21 C22 -116.1(3)
C20 C15 C21 C22 60.4(3)
C16 C15 C21 Ru1 55.3(3)
C20 C15 C21 Ru1 -128.2(2)
C16 C15 C21 Ru2 152.6(2)
C20 C15 C21 Ru2 -30.8(3)
C57 Ru1 C21 C22 71.2(2)
C36 Ru1 C21 C22 -9.56(18)
C6 Ru1 C21 C22 -130.53(19)
C7 Ru1 C21 C22 -103.12(19)
C8 Ru1 C21 C22 -128.1(2)
C9 Ru1 C21 C22 175.43(16)
C14 Ru1 C21 C22 -167.00(18)
Ru2 Ru1 C21 C22 -61.50(17)
C57 Ru1 C21 C15 -100.5(2)
C36 Ru1 C21 C15 178.8(2)
C6 Ru1 C21 C15 57.8(2)
C7 Ru1 C21 C15 85.2(2)
C8 Ru1 C21 C15 60.2(3)
C9 Ru1 C21 C15 3.8(3)
C14 Ru1 C21 C15 21.4(2)
Ru2 Ru1 C21 C15 126.9(2)
C57 Ru1 C21 Ru2 132.67(9)
C36 Ru1 C21 Ru2 51.94(8)
C6 Ru1 C21 Ru2 -69.03(8)
C7 Ru1 C21 Ru2 -41.62(11)
C8 Ru1 C21 Ru2 -66.6(2)
C9 Ru1 C21 Ru2 -123.07(10)
C14 Ru1 C21 Ru2 -105.50(8)
C58 Ru2 C21 C22 -43.72(19)
C49 Ru2 C21 C22 143.13(15)
N1 Ru2 C21 C22 -139.25(14)
C36 Ru2 C21 C22 72.26(15)
C35 Ru2 C21 C22 32.05(14)
Ru1 Ru2 C21 C22 124.75(16)
C58 Ru2 C21 C15 70.7(2)
C49 Ru2 C21 C15 -102.4(2)
N1 Ru2 C21 C15 -24.8(2)
C36 Ru2 C21 C15 -173.3(2)
C35 Ru2 C21 C15 146.5(2)
C22 Ru2 C21 C15 114.5(3)
Ru1 Ru2 C21 C15 -120.8(2)
C58 Ru2 C21 Ru1 -168.47(10)
C49 Ru2 C21 Ru1 18.39(15)
N1 Ru2 C21 Ru1 96.00(8)
C36 Ru2 C21 Ru1 -52.49(8)
C35 Ru2 C21 Ru1 -92.70(9)
C22 Ru2 C21 Ru1 -124.75(16)
C15 C21 C22 C35 -178.2(2)
Ru1 C21 C22 C35 9.8(3)
Ru2 C21 C22 C35 -52.73(18)
C15 C21 C22 C23 5.4(4)
Ru1 C21 C22 C23 -166.60(18)
Ru2 C21 C22 C23 130.8(2)
C15 C21 C22 Ru2 -125.5(2)
Ru1 C21 C22 Ru2 62.56(13)
C58 Ru2 C22 C21 147.16(15)
C49 Ru2 C22 C21 -92.6(3)
N1 Ru2 C22 C21 47.09(16)
C36 Ru2 C22 C21 -94.15(15)
C35 Ru2 C22 C21 -128.2(2)
Ru1 Ru2 C22 C21 -40.04(12)
C58 Ru2 C22 C35 -84.60(15)
C49 Ru2 C22 C35 35.7(3)
N1 Ru2 C22 C35 175.33(13)
C36 Ru2 C22 C35 34.09(14)
C21 Ru2 C22 C35 128.2(2)
Ru1 Ru2 C22 C35 88.20(13)
C58 Ru2 C22 C23 30.0(2)
C49 Ru2 C22 C23 150.3(2)
N1 Ru2 C22 C23 -70.0(2)
C36 Ru2 C22 C23 148.7(3)
C35 Ru2 C22 C23 114.6(3)
C21 Ru2 C22 C23 -117.1(3)
Ru1 Ru2 C22 C23 -157.2(2)
C21 C22 C23 C28 -99.9(3)
C35 C22 C23 C28 84.0(3)
Ru2 C22 C23 C28 -4.8(4)
C21 C22 C23 C24 77.8(3)
C35 C22 C23 C24 -98.3(3)
Ru2 C22 C23 C24 172.98(19)
C28 C23 C24 C25 -1.0(4)
C22 C23 C24 C25 -178.9(2)
C23 C24 C25 C26 2.4(4)
C24 C25 C26 C27 -1.5(4)
C25 C26 C27 C28 -0.7(4)
C24 C23 C28 C27 -1.2(4)
C22 C23 C28 C27 176.5(2)
C26 C27 C28 C23 2.0(4)
C34 C29 C30 C31 0.1(4)
C35 C29 C30 C31 176.5(2)
C29 C30 C31 C32 0.8(4)
C30 C31 C32 C33 -1.0(4)
C31 C32 C33 C34 0.4(4)
C32 C33 C34 C29 0.5(4)
C30 C29 C34 C33 -0.7(4)
C35 C29 C34 C33 -177.0(2)
C21 C22 C35 C36 -3.0(3)
C23 C22 C35 C36 173.3(2)
Ru2 C22 C35 C36 -58.38(18)
C21 C22 C35 C29 -179.7(2)
C23 C22 C35 C29 -3.3(4)
Ru2 C22 C35 C29 125.0(2)
C21 C22 C35 Ru2 55.36(19)
C23 C22 C35 Ru2 -128.3(2)
C30 C29 C35 C36 -119.2(3)
C34 C29 C35 C36 57.1(3)
C30 C29 C35 C22 57.1(3)
C34 C29 C35 C22 -126.6(3)
C30 C29 C35 Ru2 151.92(19)
C34 C29 C35 Ru2 -31.8(3)
C58 Ru2 C35 C36 -134.33(15)
C49 Ru2 C35 C36 -40.21(17)
N1 Ru2 C35 C36 114.6(2)
C21 Ru2 C35 C36 94.15(15)
C22 Ru2 C35 C36 124.2(2)
Ru1 Ru2 C35 C36 43.62(12)
C58 Ru2 C35 C22 101.45(15)
C49 Ru2 C35 C22 -164.42(13)
N1 Ru2 C35 C22 -9.6(3)
C36 Ru2 C35 C22 -124.2(2)
C21 Ru2 C35 C22 -30.07(13)
Ru1 Ru2 C35 C22 -80.60(13)
C58 Ru2 C35 C29 -16.1(2)
C49 Ru2 C35 C29 78.0(2)
N1 Ru2 C35 C29 -127.2(2)
C36 Ru2 C35 C29 118.2(3)
C21 Ru2 C35 C29 -147.6(2)
C22 Ru2 C35 C29 -117.6(3)
Ru1 Ru2 C35 C29 161.8(2)
C22 C35 C36 C37 -163.5(2)
C29 C35 C36 C37 13.0(4)
Ru2 C35 C36 C37 134.6(2)
C22 C35 C36 Ru1 -4.8(3)
C29 C35 C36 Ru1 171.68(18)
Ru2 C35 C36 Ru1 -66.76(12)
C22 C35 C36 Ru2 61.94(18)
C29 C35 C36 Ru2 -121.6(2)
C57 Ru1 C36 C35 -86.00(19)
C21 Ru1 C36 C35 7.61(17)
C6 Ru1 C36 C35 96.93(18)
C7 Ru1 C36 C35 130.49(17)
C8 Ru1 C36 C35 166.75(16)
C9 Ru1 C36 C35 -178.69(15)
C14 Ru1 C36 C35 103.0(3)
Ru2 Ru1 C36 C35 64.15(16)
C57 Ru1 C36 C37 72.4(2)
C21 Ru1 C36 C37 166.0(2)
C6 Ru1 C36 C37 -104.66(19)
C7 Ru1 C36 C37 -71.1(2)
C8 Ru1 C36 C37 -34.8(2)
C9 Ru1 C36 C37 -20.3(3)
C14 Ru1 C36 C37 -98.6(3)
Ru2 Ru1 C36 C37 -137.4(2)
C57 Ru1 C36 Ru2 -150.16(10)
C21 Ru1 C36 Ru2 -56.54(8)
C6 Ru1 C36 Ru2 32.78(11)
C7 Ru1 C36 Ru2 66.33(8)
C8 Ru1 C36 Ru2 102.59(8)
C9 Ru1 C36 Ru2 117.15(14)
C14 Ru1 C36 Ru2 38.9(3)
C58 Ru2 C36 C35 55.92(17)
C49 Ru2 C36 C35 147.04(14)
N1 Ru2 C36 C35 -136.48(15)
C21 Ru2 C36 C35 -70.57(14)
C22 Ru2 C36 C35 -33.58(13)
Ru1 Ru2 C36 C35 -120.51(15)
C58 Ru2 C36 C37 -60.7(3)
C49 Ru2 C36 C37 30.5(3)
N1 Ru2 C36 C37 106.9(3)
C35 Ru2 C36 C37 -116.6(3)
C21 Ru2 C36 C37 172.8(3)
C22 Ru2 C36 C37 -150.2(3)
Ru1 Ru2 C36 C37 122.9(3)
C58 Ru2 C36 Ru1 176.43(9)
C49 Ru2 C36 Ru1 -92.45(8)
N1 Ru2 C36 Ru1 -15.97(17)
C35 Ru2 C36 Ru1 120.51(15)
C21 Ru2 C36 Ru1 49.95(8)
C22 Ru2 C36 Ru1 86.93(9)
C35 C36 C37 C42 -144.6(3)
Ru1 C36 C37 C42 58.5(3)
Ru2 C36 C37 C42 -47.4(4)
C35 C36 C37 C38 40.1(3)
Ru1 C36 C37 C38 -116.9(2)
Ru2 C36 C37 C38 137.3(2)
C42 C37 C38 C39 2.2(4)
C36 C37 C38 C39 177.8(2)
C37 C38 C39 C40 -0.5(4)
C38 C39 C40 C41 -1.1(4)
C39 C40 C41 C42 0.8(4)
C38 C37 C42 C41 -2.5(4)
C36 C37 C42 C41 -177.9(2)
C40 C41 C42 C37 1.0(4)
C48 C43 C44 C45 -1.4(4)
C49 C43 C44 C45 179.9(2)
C43 C44 C45 C46 1.2(4)
C44 C45 C46 C47 0.0(4)
C45 C46 C47 C48 -1.0(4)
C44 C43 C48 C47 0.4(4)
C49 C43 C48 C47 179.1(2)
C46 C47 C48 C43 0.8(4)
C48 C43 C49 C50 72.6(3)
C44 C43 C49 C50 -108.8(3)
C48 C43 C49 Ru2 -101.7(2)
C44 C43 C49 Ru2 76.9(3)
C58 Ru2 C49 C50 -168.5(2)
N1 Ru2 C49 C50 -75.05(19)
C36 Ru2 C49 C50 70.66(19)
C35 Ru2 C49 C50 94.2(2)
C21 Ru2 C49 C50 6.2(3)
C22 Ru2 C49 C50 69.2(3)
Ru1 Ru2 C49 C50 19.89(18)
C58 Ru2 C49 C43 6.0(2)
N1 Ru2 C49 C43 99.44(19)
C36 Ru2 C49 C43 -114.85(19)
C35 Ru2 C49 C43 -91.3(2)
C21 Ru2 C49 C43 -179.27(16)
C22 Ru2 C49 C43 -116.3(2)
Ru1 Ru2 C49 C43 -165.62(18)
C43 C49 C50 C7 -174.1(2)
Ru2 C49 C50 C7 0.4(3)
C43 C49 C50 C51 4.3(4)
Ru2 C49 C50 C51 178.85(19)
C8 C7 C50 C49 -124.9(3)
C6 C7 C50 C49 56.0(3)
Ru1 C7 C50 C49 -29.6(3)
C8 C7 C50 C51 56.4(3)
C6 C7 C50 C51 -122.6(2)
Ru1 C7 C50 C51 151.75(17)
C49 C50 C51 C56 -137.5(3)
C7 C50 C51 C56 41.0(3)
C49 C50 C51 C52 45.9(4)
C7 C50 C51 C52 -135.6(2)
C56 C51 C52 C53 -1.2(4)
C50 C51 C52 C53 175.5(2)
C51 C52 C53 C54 -0.3(4)
C52 C53 C54 C55 1.9(4)
C53 C54 C55 C56 -1.8(4)
C54 C55 C56 C51 0.3(4)
C52 C51 C56 C55 1.2(4)
C50 C51 C56 C55 -175.6(2)
C21 Ru1 C57 O1 -141(6)
C36 Ru1 C57 O1 -62(6)
C6 Ru1 C57 O1 111(6)
C7 Ru1 C57 O1 31(6)
C8 Ru1 C57 O1 47(6)
C9 Ru1 C57 O1 83(6)
C14 Ru1 C57 O1 114(6)
Ru2 Ru1 C57 O1 -91(6)
C49 Ru2 C58 O2 -136(17)
N1 Ru2 C58 O2 143(17)
C36 Ru2 C58 O2 -44(17)
C35 Ru2 C58 O2 -14(17)
C21 Ru2 C58 O2 48(17)
C22 Ru2 C58 O2 24(17)
Ru1 Ru2 C58 O2 -26(17)
